data_9002938
loop_
_publ_author_name
'Thompson, R. M.'
'Downs, R. T.'

_publ_section_title
;Model pyroxenes I: Ideal pyroxene topologies Pyroxene #21b based on stacking
 sequence ABABCACBCBAC Note: Atoms Mg, Si, and O are assigned to atomic
 positions just for convenience.
;
_journal_name_full 'American Mineralogist'
_journal_page_first 653
_journal_page_last 666
_journal_paper_doi 10.2138/am-2003-0419
_journal_volume 88
_journal_year 2003
_chemical_formula_structural Mg2(Si2O6)
_chemical_formula_sum 'Mg O3 Si'
_chemical_name_mineral Pyroxene-ideal
_space_group_IT_number 33
_symmetry_space_group_name_Hall 'P -2n 2a'
_symmetry_space_group_name_H-M 'P 21 c n'
_cell_angle_alpha 90
_cell_angle_beta 90
_cell_angle_gamma 90
_cell_length_a 19.5959179423
_cell_length_b 6
_cell_length_c 3.46410161514
_cell_formula_units_Z 24
_cell_volume 407.294
_exptl_crystal_density_diffrn 9.823
_cod_original_formula_sum 'Mg Si O3'
_cod_database_code 9002938
_cod_struct_determination_method theoretical

loop_
_symmetry_equiv_pos_as_xyz
x,y,z
x,1/2-y,1/2+z
1/2+x,1/2+y,1/2-z
1/2+x,-y,-z

loop_
_atom_site_label
_atom_site_fract_x
_atom_site_fract_y
_atom_site_fract_z
Mg1a 0.04167 0.66667 0.33333
Mg2a 0.04167 0.50000 0.83333
SiA 0.10417 0.16667 0.16667
SiB 0.14583 0.66667 0.00000
Mg1b 0.20833 0.16667 0.83333
Mg2b 0.20833 0.00000 0.33333
SiC 0.27083 0.66667 0.33333
SiD 0.31250 0.33333 0.00000
Mg1c 0.37500 0.66667 0.00000
Mg2c 0.37500 0.00000 0.00000
SiE 0.43750 0.33333 0.33333
SiF 0.47917 0.83333 0.16667
O1A 0.16667 0.16667 0.16667
O2A 0.08333 0.00000 0.00000
O3A 0.08333 0.33333 0.00000
O1B 0.08333 0.66667 0.00000
O2B 0.16667 0.00000 0.66667
O3B 0.16667 0.66667 0.66667
O1C 0.33333 0.66667 0.33333
O2C 0.25000 0.00000 0.00000
O3C 0.25000 0.66667 0.00000
O1D 0.25000 0.33333 0.00000
O2D 0.33333 0.00000 0.33333
O3D 0.33333 0.33333 0.33333
O1E 0.50000 0.33333 0.33333
O2E 0.41667 0.00000 0.66667
O3E 0.41667 0.33333 0.66667
O1F 0.41667 0.83333 0.16667
O2F 0.50000 0.00000 0.33333
O3F 0.50000 0.66667 0.33333

_database_code_amcsd 0003027
